data_2230219
loop_
_publ_author_name
'Faust, R\"udiger'
'Nauroozi, Djawed'
'Bruhn, Clemens'
'Koch, Britta'
'Kuhlich, Paul'
'Piechotta, Christian'
'Nehls, Irene'

_publ_section_title
;
 (3,5,5,6,8,8-Hexamethyl-5,6,7,8-tetrahydronaphthalen-2-yl)methanol: a
 possible metabolite of the synthetic musk fragrance AHTN
;
_journal_coeditor_code BG2389
_journal_issue 6
_journal_name_full 'Acta Crystallographica Section E'
_journal_page_first o1462
_journal_page_last o1463
_journal_paper_doi 10.1107/S1600536811018009
_journal_volume 67
_journal_year 2011
_chemical_formula_iupac 'C17 H26 O'
_chemical_formula_moiety 'C17 H26 O'
_chemical_formula_sum 'C17 H26 O'
_chemical_formula_weight 246.38
_chemical_name_systematic
;
(3,5,5,6,8,8-Hexamethyl-5,6,7,8-tetrahydronaphthalen-2-yl)methanol
;
_space_group_IT_number 33
_symmetry_cell_setting orthorhombic
_symmetry_space_group_name_Hall 'P -2ac -2n'
_symmetry_space_group_name_H-M 'P n 21 a'
_atom_sites_solution_hydrogens geom
_atom_sites_solution_primary direct
_atom_sites_solution_secondary difmap
_audit_creation_method SHELXL-97
_cell_angle_alpha 90.00
_cell_angle_beta 90.00
_cell_angle_gamma 90.00
_cell_formula_units_Z 16
_cell_length_a 17.6364(7)
_cell_length_b 29.0183(15)
_cell_length_c 11.6701(5)
_cell_measurement_reflns_used 20214
_cell_measurement_temperature 120(2)
_cell_measurement_theta_max 25.57
_cell_measurement_theta_min 1.41
_cell_volume 5972.5(5)
_computing_cell_refinement 'X-AREA (Stoe & Cie, 2005)'
_computing_data_collection 'X-AREA (Stoe & Cie, 2005)'
_computing_data_reduction 'X-RED32 (Stoe & Cie, 2005)'
_computing_molecular_graphics 'ORTEP-3 (Farrugia, 1997)'
_computing_publication_material 'SHELXL97 (Sheldrick, 2008)'
_computing_structure_refinement 'SHELXL97 (Sheldrick, 2008)'
_computing_structure_solution 'SHELXS97 (Sheldrick, 2008)'
_diffrn_ambient_temperature 120(2)
_diffrn_detector_area_resol_mean 6.67
_diffrn_measured_fraction_theta_full 0.989
_diffrn_measured_fraction_theta_max 0.989
_diffrn_measurement_device '2-circle goniometer'
_diffrn_measurement_device_type 'Stoe IPDS 2'
_diffrn_measurement_method 'rotation method'
_diffrn_radiation_monochromator 'plane graphite'
_diffrn_radiation_type 'Mo K\a'
_diffrn_radiation_wavelength 0.71073
_diffrn_reflns_av_R_equivalents 0.0819
_diffrn_reflns_av_sigmaI/netI 0.0499
_diffrn_reflns_limit_h_max 21
_diffrn_reflns_limit_h_min -20
_diffrn_reflns_limit_k_max 34
_diffrn_reflns_limit_k_min -30
_diffrn_reflns_limit_l_max 12
_diffrn_reflns_limit_l_min -13
_diffrn_reflns_number 23401
_diffrn_reflns_theta_full 25.21
_diffrn_reflns_theta_max 25.21
_diffrn_reflns_theta_min 1.88
_diffrn_standards_decay_% 0
_exptl_absorpt_coefficient_mu 0.065
_exptl_absorpt_correction_T_max 0.9937
_exptl_absorpt_correction_T_min 0.9545
_exptl_absorpt_correction_type integration
_exptl_absorpt_process_details '(X-RED; Stoe & Cie, 2005)'
_exptl_crystal_colour colourless
_exptl_crystal_density_diffrn 1.096
_exptl_crystal_density_method 'not measured'
_exptl_crystal_description plate
_exptl_crystal_F_000 2176
_exptl_crystal_size_max 0.60
_exptl_crystal_size_mid 0.60
_exptl_crystal_size_min 0.07
_refine_diff_density_max 0.539
_refine_diff_density_min -0.411
_refine_ls_extinction_method none
_refine_ls_goodness_of_fit_ref 1.074
_refine_ls_hydrogen_treatment constr
_refine_ls_matrix_type full
_refine_ls_number_parameters 708
_refine_ls_number_reflns 5436
_refine_ls_number_restraints 25
_refine_ls_restrained_S_all 1.072
_refine_ls_R_factor_all 0.0727
_refine_ls_R_factor_gt 0.0607
_refine_ls_shift/su_max 0.001
_refine_ls_shift/su_mean 0.000
_refine_ls_structure_factor_coef Fsqd
_refine_ls_weighting_details 'calc w=1/[\s^2^(Fo^2^)+(0.1090P)^2^+1.1745P] where P=(Fo^2^+2Fc^2^)/3'
_refine_ls_weighting_scheme calc
_refine_ls_wR_factor_gt 0.1649
_refine_ls_wR_factor_ref 0.1733
_reflns_number_gt 4395
_reflns_number_total 5436
_reflns_threshold_expression I>2\s(I)
_cod_data_source_file bg2389.cif
_cod_data_source_block I
_cod_database_code 2230219
_cod_database_fobs_code 2230219

loop_
_symmetry_equiv_pos_as_xyz
'x, y, z'
'x+1/2, y, -z+1/2'
'-x+1/2, y+1/2, z+1/2'
'-x, y+1/2, -z'

loop_
_atom_site_type_symbol
_atom_site_label
_atom_site_fract_x
_atom_site_fract_y
_atom_site_fract_z
_atom_site_U_iso_or_equiv
_atom_site_adp_type
_atom_site_calc_flag
_atom_site_refinement_flags
_atom_site_occupancy
_atom_site_symmetry_multiplicity
_atom_site_disorder_assembly
_atom_site_disorder_group
C C1 1.0423(2) 0.11509(17) 0.0704(4) 0.0325(10) Uani d . 1 1 . .
H H1B 1.0832 0.1050 0.0178 0.039 Uiso calc R 1 1 . .
H H1A 1.0251 0.0878 0.1141 0.039 Uiso calc R 1 1 . .
C C2 1.0733(2) 0.15044(16) 0.1521(4) 0.0279(9) Uani d . 1 1 A .
C C3 1.1318(2) 0.13801(17) 0.2277(4) 0.0289(9) Uani d . 1 1 . .
C C4 1.1599(2) 0.17084(17) 0.3015(4) 0.0300(9) Uani d . 1 1 . .
H H4A 1.2006 0.1624 0.3506 0.036 Uiso calc R 1 1 . .
C C5 1.1318(2) 0.21608(17) 0.3082(4) 0.0314(10) Uani d . 1 1 . .
C C6 1.1672(2) 0.24844(17) 0.3991(4) 0.0359(10) Uani d . 1 1 . .
C C7 1.1305(4) 0.2969(2) 0.3948(7) 0.087(3) Uani d D 1 1 . .
H H7 1.1591 0.3118 0.3307 0.105 Uiso calc R 1 1 . .
C C8 1.0509(3) 0.2989(2) 0.3519(5) 0.0421(17) Uani d PD 0.70 1 A .
H H8A 1.0360 0.3317 0.3461 0.051 Uiso calc PR 0.50 1 . .
H H8B 1.0177 0.2844 0.4099 0.051 Uiso calc PR 0.50 1 . .
C C8A 1.0866(10) 0.3115(4) 0.2919(12) 0.060(5) Uiso d PD 0.30 1 A 1
C C9 1.0355(2) 0.27644(16) 0.2392(4) 0.0363(10) Uani d D 1 1 . .
C C10 1.0722(2) 0.22849(16) 0.2345(4) 0.0287(9) Uani d . 1 1 A .
C C11 1.0453(2) 0.19542(17) 0.1564(4) 0.0315(9) Uani d . 1 1 . .
H H11A 1.0064 0.2040 0.1044 0.038 Uiso calc R 1 1 A .
C C12 1.1617(3) 0.08893(17) 0.2306(4) 0.0355(10) Uani d . 1 1 . .
H H12A 1.1854 0.0815 0.1569 0.043 Uiso calc R 1 1 . .
H H12B 1.1197 0.0676 0.2449 0.043 Uiso calc R 1 1 . .
H H12C 1.1994 0.0860 0.2919 0.043 Uiso calc R 1 1 . .
C C13 1.1584(4) 0.2263(3) 0.5159(5) 0.0618(17) Uani d . 1 1 . .
H H13A 1.1752 0.1941 0.5121 0.074 Uiso calc R 1 1 . .
H H13B 1.1051 0.2274 0.5391 0.074 Uiso calc R 1 1 . .
H H13C 1.1893 0.2430 0.5719 0.074 Uiso calc R 1 1 . .
C C14 1.2516(3) 0.25524(19) 0.3718(4) 0.0389(11) Uani d . 1 1 . .
H H14A 1.2570 0.2677 0.2942 0.047 Uiso calc R 1 1 . .
H H14B 1.2779 0.2255 0.3767 0.047 Uiso calc R 1 1 . .
H H14C 1.2738 0.2768 0.4271 0.047 Uiso calc R 1 1 . .
C C15 1.1490(3) 0.3283(2) 0.4946(5) 0.0536(14) Uani d . 1 1 . .
H H15A 1.2034 0.3351 0.4946 0.064 Uiso calc R 1 1 . .
H H15B 1.1354 0.3129 0.5665 0.064 Uiso calc R 1 1 . .
H H15C 1.1203 0.3570 0.4873 0.064 Uiso calc R 1 1 . .
C C16 1.0551(4) 0.3039(2) 0.1311(6) 0.0597(17) Uani d . 1 1 A .
H H16A 1.1101 0.3080 0.1262 0.072 Uiso calc R 1 1 . .
H H16B 1.0305 0.3342 0.1345 0.072 Uiso calc R 1 1 . .
H H16C 1.0371 0.2872 0.0634 0.072 Uiso calc R 1 1 . .
C C17 0.9491(3) 0.2727(2) 0.2425(8) 0.080(3) Uani d . 1 1 A .
H H17A 0.9269 0.3036 0.2471 0.096 Uiso calc R 1 1 . .
H H17B 0.9337 0.2547 0.3097 0.096 Uiso calc R 1 1 . .
H H17C 0.9311 0.2573 0.1728 0.096 Uiso calc R 1 1 . .
C C18 0.8604(2) 0.14025(18) 0.2550(4) 0.0341(10) Uani d . 1 1 . .
H H18B 0.8111 0.1439 0.2946 0.041 Uiso calc R 1 1 . .
H H18A 0.8916 0.1677 0.2730 0.041 Uiso calc R 1 1 . .
C C19 0.9001(2) 0.09740(16) 0.3011(4) 0.0284(9) Uani d . 1 1 B .
C C20 0.9564(2) 0.10026(16) 0.3867(4) 0.0306(9) Uani d . 1 1 . .
C C21 0.9910(2) 0.05958(17) 0.4202(4) 0.0323(9) Uani d . 1 1 . .
H H21A 1.0298 0.0614 0.4765 0.039 Uiso calc R 1 1 . .
C C22 0.9727(2) 0.01548(17) 0.3769(4) 0.0309(9) Uani d . 1 1 . .
C C23 1.0186(3) -0.02688(18) 0.4187(4) 0.0367(10) Uani d . 1 1 . .
C C24 0.9901(4) -0.0705(2) 0.3630(8) 0.098(3) Uani d D 1 1 . .
H H24 0.9470 -0.0762 0.4170 0.118 Uiso calc R 1 1 . .
C C25 0.9444(4) -0.0682(3) 0.2578(6) 0.042(3) Uani d PD 0.50 1 B .
H H25A 0.9209 -0.0988 0.2459 0.051 Uiso calc PR 0.50 1 . .
H H25B 0.9794 -0.0629 0.1928 0.051 Uiso calc PR 0.50 1 . .
C C25A 0.9119(5) -0.0724(2) 0.3193(11) 0.051(3) Uani d PD 0.50 1 B 1
C C26 0.8838(3) -0.03345(17) 0.2509(4) 0.0420(12) Uani d D 1 1 . .
C C27 0.9135(2) 0.01311(17) 0.2964(4) 0.0307(9) Uani d . 1 1 B .
C C28 0.8802(2) 0.05400(18) 0.2594(4) 0.0324(10) Uani d . 1 1 . .
H H28A 0.8417 0.0522 0.2026 0.039 Uiso calc R 1 1 B .
C C29 0.9786(2) 0.14571(17) 0.4411(4) 0.0324(10) Uani d . 1 1 . .
H H29A 0.9335 0.1604 0.4739 0.039 Uiso calc R 1 1 . .
H H29B 1.0008 0.1659 0.3829 0.039 Uiso calc R 1 1 . .
H H29C 1.0158 0.1402 0.5019 0.039 Uiso calc R 1 1 . .
C C30 1.1019(3) -0.0198(2) 0.3880(5) 0.0467(12) Uani d . 1 1 . .
H H30A 1.1199 0.0092 0.4216 0.056 Uiso calc R 1 1 . .
H H30B 1.1073 -0.0185 0.3045 0.056 Uiso calc R 1 1 . .
H H30C 1.1319 -0.0455 0.4182 0.056 Uiso calc R 1 1 . .
C C31 1.0124(3) -0.0302(2) 0.5490(5) 0.0576(15) Uani d . 1 1 . .
H H31A 0.9588 -0.0298 0.5714 0.069 Uiso calc R 1 1 . .
H H31B 1.0386 -0.0040 0.5841 0.069 Uiso calc R 1 1 . .
H H31C 1.0358 -0.0590 0.5751 0.069 Uiso calc R 1 1 . .
C C32 1.0325(3) -0.1150(2) 0.3871(7) 0.0645(18) Uani d . 1 1 . .
H H32A 1.0527 -0.1142 0.4653 0.077 Uiso calc R 1 1 . .
H H32B 1.0743 -0.1183 0.3325 0.077 Uiso calc R 1 1 . .
H H32C 0.9977 -0.1411 0.3792 0.077 Uiso calc R 1 1 . .
C C33 0.8031(5) -0.0404(3) 0.2966(8) 0.114(4) Uani d . 1 1 B .
H H33A 0.8048 -0.0450 0.3797 0.137 Uiso calc R 1 1 . .
H H33B 0.7804 -0.0675 0.2601 0.137 Uiso calc R 1 1 . .
H H33C 0.7725 -0.0131 0.2791 0.137 Uiso calc R 1 1 . .
C C34 0.8796(4) -0.0339(2) 0.1222(5) 0.0617(16) Uani d . 1 1 B .
H H34A 0.8631 -0.0643 0.0960 0.074 Uiso calc R 1 1 . .
H H34B 0.9298 -0.0270 0.0904 0.074 Uiso calc R 1 1 . .
H H34C 0.8433 -0.0105 0.0965 0.074 Uiso calc R 1 1 . .
C C35 0.7242(2) 0.09058(17) -0.0723(4) 0.0329(10) Uani d . 1 1 . .
H H35B 0.7426 0.1175 -0.1164 0.039 Uiso calc R 1 1 . .
H H35A 0.6832 0.1012 -0.0207 0.039 Uiso calc R 1 1 . .
C C36 0.6934(2) 0.05468(17) -0.1537(4) 0.0299(9) Uani d . 1 1 C .
C C37 0.6355(2) 0.06730(17) -0.2310(4) 0.0302(9) Uani d . 1 1 . .
C C38 0.6083(2) 0.03406(16) -0.3057(4) 0.0293(9) Uani d . 1 1 . .
H H38A 0.5679 0.0422 -0.3554 0.035 Uiso calc R 1 1 . .
C C39 0.6374(2) -0.01113(17) -0.3120(4) 0.0294(9) Uani d . 1 1 . .
C C40 0.6040(2) -0.04378(17) -0.4024(4) 0.0347(10) Uani d . 1 1 . .
C C41 0.6475(5) -0.0890(3) -0.4092(9) 0.134(5) Uani d D 1 1 . .
H H41 0.6927 -0.0770 -0.4516 0.161 Uiso calc R 1 1 . .
C C42 0.6868(5) -0.1032(2) -0.3058(7) 0.031(2) Uani d PD 0.50 1 C .
H H42A 0.7196 -0.1295 -0.3273 0.037 Uiso calc PR 0.50 1 . .
H H42B 0.6478 -0.1155 -0.2529 0.037 Uiso calc PR 0.50 1 . .
C C42A 0.7184(5) -0.0948(4) -0.3478(6) 0.041(2) Uani d PD 0.50 1 C 1
C C43 0.7335(2) -0.07171(16) -0.2398(4) 0.0334(10) Uani d D 1 1 . .
C C44 0.6960(2) -0.02344(16) -0.2365(4) 0.0279(9) Uani d . 1 1 C .
C C45 0.7219(2) 0.00992(17) -0.1582(4) 0.0300(9) Uani d . 1 1 . .
H H45A 0.7609 0.0015 -0.1060 0.036 Uiso calc R 1 1 C .
C C46 0.6049(2) 0.11608(18) -0.2334(4) 0.0352(10) Uani d . 1 1 . .
H H46A 0.6467 0.1377 -0.2464 0.042 Uiso calc R 1 1 . .
H H46B 0.5804 0.1231 -0.1600 0.042 Uiso calc R 1 1 . .
H H46C 0.5677 0.1190 -0.2955 0.042 Uiso calc R 1 1 . .
C C47 0.6092(3) -0.0211(2) -0.5203(4) 0.0535(14) Uani d . 1 1 . .
H H47A 0.6613 -0.0106 -0.5336 0.064 Uiso calc R 1 1 . .
H H47B 0.5747 0.0053 -0.5235 0.064 Uiso calc R 1 1 . .
H H47C 0.5951 -0.0435 -0.5795 0.064 Uiso calc R 1 1 . .
C C48 0.5201(3) -0.0526(2) -0.3749(5) 0.0513(14) Uani d . 1 1 . .
H H48A 0.4928 -0.0232 -0.3724 0.062 Uiso calc R 1 1 . .
H H48B 0.5159 -0.0680 -0.3004 0.062 Uiso calc R 1 1 . .
H H48C 0.4980 -0.0723 -0.4344 0.062 Uiso calc R 1 1 . .
C C49 0.6235(3) -0.1245(2) -0.4957(6) 0.0561(15) Uani d . 1 1 . .
H H49A 0.6555 -0.1220 -0.5641 0.067 Uiso calc R 1 1 . .
H H49B 0.5704 -0.1193 -0.5169 0.067 Uiso calc R 1 1 . .
H H49C 0.6289 -0.1553 -0.4625 0.067 Uiso calc R 1 1 . .
C C50 0.7243(5) -0.0956(2) -0.1244(6) 0.079(2) Uani d . 1 1 C .
H H50A 0.7436 -0.1271 -0.1295 0.094 Uiso calc R 1 1 . .
H H50B 0.6705 -0.0963 -0.1035 0.094 Uiso calc R 1 1 . .
H H50C 0.7527 -0.0786 -0.0658 0.094 Uiso calc R 1 1 . .
C C51 0.8185(3) -0.0658(2) -0.2623(9) 0.081(3) Uani d . 1 1 C .
H H51A 0.8259 -0.0508 -0.3368 0.097 Uiso calc R 1 1 . .
H H51B 0.8431 -0.0961 -0.2627 0.097 Uiso calc R 1 1 . .
H H51C 0.8408 -0.0467 -0.2019 0.097 Uiso calc R 1 1 . .
C C52 0.9070(2) 0.06585(18) -0.2549(4) 0.0338(10) Uani d . 1 1 . .
H H52A 0.8759 0.0387 -0.2757 0.041 Uiso calc R 1 1 . .
H H52B 0.9567 0.0626 -0.2934 0.041 Uiso calc R 1 1 . .
C C53 0.8683(2) 0.10894(17) -0.2996(4) 0.0305(9) Uani d . 1 1 D .
C C54 0.8123(2) 0.10775(17) -0.3844(4) 0.0313(9) Uani d . 1 1 . .
C C55 0.7780(2) 0.14903(18) -0.4168(4) 0.0335(10) Uani d . 1 1 . .
H H55A 0.7383 0.1478 -0.4717 0.040 Uiso calc R 1 1 . .
C C56 0.7988(2) 0.19264(17) -0.3728(4) 0.0304(9) Uani d . 1 1 . .
C C57 0.7549(3) 0.23592(18) -0.4114(4) 0.0380(10) Uani d . 1 1 . .
C C58 0.7837(4) 0.2792(2) -0.3518(9) 0.108(4) Uani d D 1 1 . .
H H58 0.7598 0.2724 -0.2759 0.130 Uiso calc R 1 1 . .
C C59 0.8624(4) 0.2790(3) -0.3103(9) 0.039(2) Uani d PD 0.50 1 D .
H H59A 0.8694 0.3068 -0.2625 0.047 Uiso calc PR 0.50 1 . .
H H59B 0.8958 0.2824 -0.3779 0.047 Uiso calc PR 0.50 1 . .
C C59A 0.8332(5) 0.2762(3) -0.2507(8) 0.049(3) Uani d PD 0.50 1 D 1
C C60 0.8902(2) 0.23933(15) -0.2440(4) 0.0368(11) Uani d D 1 1 . .
C C61 0.8582(2) 0.19386(17) -0.2922(4) 0.0291(9) Uani d . 1 1 D .
C C62 0.8905(2) 0.15203(17) -0.2570(4) 0.0309(9) Uani d . 1 1 . .
H H62A 0.9297 0.1530 -0.2012 0.037 Uiso calc R 1 1 D .
C C63 0.7884(3) 0.06276(18) -0.4417(4) 0.0374(11) Uani d . 1 1 . .
H H63A 0.7775 0.0396 -0.3828 0.045 Uiso calc R 1 1 . .
H H63B 0.8295 0.0517 -0.4911 0.045 Uiso calc R 1 1 . .
H H63C 0.7429 0.0680 -0.4880 0.045 Uiso calc R 1 1 . .
C C64 0.6701(3) 0.2295(2) -0.3834(5) 0.0552(15) Uani d . 1 1 . .
H H64A 0.6638 0.2254 -0.3006 0.066 Uiso calc R 1 1 . .
H H64B 0.6507 0.2023 -0.4235 0.066 Uiso calc R 1 1 . .
H H64C 0.6418 0.2568 -0.4083 0.066 Uiso calc R 1 1 . .
C C65 0.7621(4) 0.2418(2) -0.5409(5) 0.0596(16) Uani d . 1 1 . .
H H65A 0.7422 0.2143 -0.5794 0.072 Uiso calc R 1 1 . .
H H65B 0.8156 0.2459 -0.5612 0.072 Uiso calc R 1 1 . .
H H65C 0.7332 0.2689 -0.5653 0.072 Uiso calc R 1 1 . .
C C66 0.7428(4) 0.3240(2) -0.3719(6) 0.0616(16) Uani d . 1 1 . .
H H66A 0.6880 0.3190 -0.3656 0.074 Uiso calc R 1 1 . .
H H66B 0.7549 0.3355 -0.4487 0.074 Uiso calc R 1 1 . .
H H66C 0.7589 0.3466 -0.3144 0.074 Uiso calc R 1 1 . .
C C67 0.9716(4) 0.2446(3) -0.2856(8) 0.093(3) Uani d . 1 1 D .
H H67A 0.9927 0.2736 -0.2564 0.111 Uiso calc R 1 1 . .
H H67B 0.9724 0.2450 -0.3695 0.111 Uiso calc R 1 1 . .
H H67C 1.0021 0.2187 -0.2576 0.111 Uiso calc R 1 1 . .
C C68 0.8925(4) 0.2384(2) -0.1146(5) 0.0679(18) Uani d . 1 1 D .
H H68C 0.9347 0.2189 -0.0892 0.082 Uiso calc R 1 1 . .
H H68B 0.8447 0.2258 -0.0852 0.082 Uiso calc R 1 1 . .
H H68A 0.8995 0.2697 -0.0854 0.082 Uiso calc R 1 1 . .
O O1 0.98051(17) 0.13286(13) 0.0048(3) 0.0366(7) Uani d . 1 1 . .
H H1 0.9671 0.1132 -0.0440 0.044 Uiso calc R 1 1 . .
O O2 0.84745(17) 0.13860(13) 0.1339(3) 0.0332(7) Uani d . 1 1 . .
H H2 0.8885 0.1431 0.0992 0.040 Uiso calc R 1 1 . .
O O3 0.78551(16) 0.07181(14) -0.0052(3) 0.0358(7) Uani d . 1 1 . .
H H3 0.8017 0.0920 0.0401 0.043 Uiso calc R 1 1 . .
O O4 0.91858(17) 0.06589(13) -0.1336(3) 0.0337(7) Uani d . 1 1 . .
H H4 0.8766 0.0685 -0.1002 0.040 Uiso calc R 1 1 . .

loop_
_atom_site_aniso_label
_atom_site_aniso_U_11
_atom_site_aniso_U_22
_atom_site_aniso_U_33
_atom_site_aniso_U_12
_atom_site_aniso_U_13
_atom_site_aniso_U_23
C1 0.032(2) 0.028(2) 0.038(2) -0.0018(18) -0.0023(18) -0.0052(19)
C2 0.0257(19) 0.025(2) 0.033(2) -0.0021(16) 0.0001(16) -0.0006(19)
C3 0.0247(18) 0.026(2) 0.036(2) -0.0008(16) 0.0022(17) 0.0011(19)
C4 0.027(2) 0.034(2) 0.030(2) 0.0040(17) 0.0000(17) -0.0009(18)
C5 0.029(2) 0.031(2) 0.034(2) -0.0047(17) 0.0042(18) -0.0026(19)
C6 0.032(2) 0.032(2) 0.044(3) -0.0023(18) -0.0012(19) -0.007(2)
C7 0.076(4) 0.065(5) 0.120(6) 0.036(4) -0.050(4) -0.063(5)
C8 0.058(4) 0.027(3) 0.042(4) 0.014(3) 0.002(3) -0.008(3)
C9 0.040(2) 0.025(2) 0.044(3) 0.0023(18) -0.002(2) -0.0021(19)
C10 0.0259(19) 0.024(2) 0.036(2) -0.0003(16) 0.0027(18) -0.0003(19)
C11 0.031(2) 0.031(2) 0.032(2) -0.0029(18) -0.0020(18) 0.0028(19)
C12 0.037(2) 0.030(2) 0.040(3) 0.0010(18) 0.001(2) -0.001(2)
C13 0.073(4) 0.073(4) 0.039(3) -0.035(3) 0.010(3) -0.013(3)
C14 0.035(2) 0.039(3) 0.044(3) -0.0059(19) -0.002(2) -0.003(2)
C15 0.049(3) 0.045(3) 0.066(4) 0.003(2) -0.004(3) -0.026(3)
C16 0.063(3) 0.041(3) 0.076(4) 0.016(3) 0.017(3) 0.026(3)
C17 0.053(3) 0.037(3) 0.149(8) 0.016(3) 0.043(5) 0.019(4)
C18 0.033(2) 0.030(2) 0.038(3) 0.0015(17) -0.006(2) -0.004(2)
C19 0.030(2) 0.025(2) 0.030(2) -0.0013(17) 0.0046(16) -0.0031(18)
C20 0.029(2) 0.029(2) 0.034(2) -0.0026(17) 0.0026(17) -0.0029(19)
C21 0.030(2) 0.033(2) 0.034(2) -0.0037(18) -0.0030(17) 0.0020(19)
C22 0.030(2) 0.028(2) 0.035(2) -0.0001(17) 0.0066(17) -0.0001(19)
C23 0.033(2) 0.029(2) 0.048(3) 0.0032(18) 0.0016(19) 0.002(2)
C24 0.069(4) 0.038(4) 0.187(9) 0.018(3) -0.062(5) -0.040(5)
C25 0.062(6) 0.026(5) 0.039(6) -0.016(4) 0.028(5) 0.000(4)
C25A 0.077(8) 0.017(5) 0.059(7) -0.011(5) -0.040(6) 0.017(5)
C26 0.043(2) 0.034(3) 0.049(3) -0.005(2) -0.003(2) -0.002(2)
C27 0.033(2) 0.026(2) 0.034(2) -0.0042(17) 0.0059(17) 0.0027(19)
C28 0.0267(19) 0.036(3) 0.034(2) -0.0023(17) 0.001(2) -0.002(2)
C29 0.034(2) 0.030(2) 0.034(2) 0.0001(18) -0.0023(18) -0.0035(19)
C30 0.036(2) 0.044(3) 0.060(3) 0.008(2) 0.000(2) 0.013(2)
C31 0.059(3) 0.055(3) 0.059(4) 0.018(3) 0.013(3) 0.023(3)
C32 0.052(3) 0.032(3) 0.109(6) 0.009(2) -0.010(3) -0.007(3)
C33 0.114(6) 0.108(7) 0.121(7) -0.087(6) 0.071(6) -0.069(6)
C34 0.087(4) 0.048(3) 0.050(3) -0.014(3) 0.004(3) -0.014(3)
C35 0.032(2) 0.034(2) 0.033(2) 0.0017(18) -0.0040(18) -0.0043(19)
C36 0.027(2) 0.027(2) 0.036(2) -0.0023(16) 0.0021(17) -0.0024(19)
C37 0.0272(19) 0.028(2) 0.035(2) 0.0018(16) 0.0021(17) 0.0015(19)
C38 0.025(2) 0.027(2) 0.036(2) -0.0012(16) -0.0034(17) 0.0002(18)
C39 0.027(2) 0.027(2) 0.035(2) -0.0023(17) 0.0018(17) -0.0032(19)
C40 0.034(2) 0.029(2) 0.041(3) 0.0016(18) -0.0036(19) -0.007(2)
C41 0.149(8) 0.076(5) 0.178(9) 0.075(5) -0.139(8) -0.087(6)
C42 0.028(4) 0.016(4) 0.048(6) -0.005(3) 0.005(4) 0.000(4)
C42A 0.054(7) 0.027(5) 0.042(6) 0.005(5) -0.004(5) -0.004(5)
C43 0.033(2) 0.026(2) 0.042(3) 0.0058(18) 0.005(2) 0.0029(19)
C44 0.0260(18) 0.024(2) 0.034(2) -0.0011(15) 0.0018(18) 0.0029(18)
C45 0.0259(18) 0.027(2) 0.037(2) 0.0000(17) -0.0016(17) 0.0017(19)
C46 0.035(2) 0.031(2) 0.039(3) 0.0028(18) -0.0028(19) -0.002(2)
C47 0.061(3) 0.064(4) 0.036(3) -0.029(3) 0.002(2) -0.010(3)
C48 0.045(3) 0.060(4) 0.049(3) -0.024(2) -0.003(2) -0.001(3)
C49 0.060(3) 0.035(3) 0.073(4) 0.009(2) -0.022(3) -0.017(3)
C50 0.121(6) 0.048(4) 0.067(4) 0.049(4) 0.027(4) 0.021(3)
C51 0.037(3) 0.031(3) 0.174(8) 0.011(2) 0.024(4) 0.005(4)
C52 0.037(2) 0.033(2) 0.032(2) 0.0007(18) 0.000(2) 0.0001(19)
C53 0.0266(19) 0.031(2) 0.034(2) 0.0008(18) 0.0008(17) -0.0028(19)
C54 0.030(2) 0.031(2) 0.033(2) -0.0043(17) 0.0017(17) -0.0010(19)
C55 0.030(2) 0.036(2) 0.035(2) -0.0023(18) -0.0030(17) 0.000(2)
C56 0.029(2) 0.032(2) 0.030(2) 0.0026(17) 0.0023(17) 0.0041(19)
C57 0.037(2) 0.036(2) 0.042(3) 0.006(2) -0.0024(19) 0.002(2)
C58 0.111(6) 0.034(3) 0.179(9) 0.028(4) -0.099(6) -0.031(4)
C59 0.050(6) 0.030(5) 0.039(6) -0.003(4) 0.014(5) -0.004(4)
C59A 0.046(6) 0.039(6) 0.060(8) 0.001(5) -0.005(6) -0.012(5)
C60 0.041(2) 0.025(3) 0.045(3) -0.0048(18) -0.007(2) -0.002(2)
C61 0.029(2) 0.028(2) 0.030(2) -0.0010(17) 0.0030(17) -0.0017(18)
C62 0.0284(19) 0.030(2) 0.034(2) -0.0001(16) -0.0054(19) -0.0024(19)
C63 0.041(2) 0.032(3) 0.039(3) -0.0077(19) -0.008(2) -0.001(2)
C64 0.043(3) 0.056(4) 0.067(4) 0.016(2) 0.009(3) 0.018(3)
C65 0.066(3) 0.066(4) 0.047(3) 0.026(3) 0.010(3) 0.018(3)
C66 0.065(4) 0.031(3) 0.089(5) 0.006(3) -0.017(3) 0.001(3)
C67 0.078(5) 0.090(6) 0.110(6) -0.058(4) 0.039(4) -0.048(5)
C68 0.101(5) 0.052(4) 0.051(3) -0.020(3) 0.005(3) -0.023(3)
O1 0.0364(17) 0.0336(17) 0.0399(19) 0.0002(13) -0.0081(14) -0.0059(14)
O2 0.0315(14) 0.0324(17) 0.0359(16) 0.0019(13) -0.0026(12) -0.0010(14)
O3 0.0330(15) 0.0353(17) 0.0390(18) 0.0016(12) -0.0091(13) -0.0065(14)
O4 0.0319(14) 0.0317(17) 0.0377(17) 0.0025(13) -0.0053(13) 0.0001(14)

loop_
_atom_type_symbol
_atom_type_description
_atom_type_scat_dispersion_real
_atom_type_scat_dispersion_imag
_atom_type_scat_source
C C 0.0033 0.0000 'International Tables Vol C Tables 4.2.6.8 and 6.1.1.4'
H H 0.0000 0.0000 'International Tables Vol C Tables 4.2.6.8 and 6.1.1.4'
O O 0.0106 0.0000 'International Tables Vol C Tables 4.2.6.8 and 6.1.1.4'

loop_
_geom_angle_atom_site_label_1
_geom_angle_atom_site_label_2
_geom_angle_atom_site_label_3
_geom_angle_site_symmetry_1
_geom_angle_site_symmetry_3
_geom_angle
_geom_angle_publ_flag
O1 C1 C2 . . 111.8(4) ?
O1 C1 H1B . . 109.3 ?
C2 C1 H1B . . 109.3 ?
O1 C1 H1A . . 109.3 ?
C2 C1 H1A . . 109.3 ?
H1B C1 H1A . . 107.9 ?
C11 C2 C3 . . 118.5(4) ?
C11 C2 C1 . . 122.1(4) ?
C3 C2 C1 . . 119.4(4) ?
C4 C3 C2 . . 118.7(4) ?
C4 C3 C12 . . 120.7(4) ?
C2 C3 C12 . . 120.6(4) ?
C3 C4 C5 . . 123.7(4) ?
C3 C4 H4A . . 118.2 ?
C5 C4 H4A . . 118.2 ?
C4 C5 C10 . . 118.0(4) ?
C4 C5 C6 . . 117.6(4) ?
C10 C5 C6 . . 124.4(4) ?
C13 C6 C14 . . 109.9(4) ?
C13 C6 C5 . . 108.5(4) ?
C14 C6 C5 . . 109.1(4) ?
C13 C6 C7 . . 111.8(5) ?
C14 C6 C7 . . 106.4(5) ?
C5 C6 C7 . . 111.1(4) ?
C8 C7 C15 . . 116.0(5) ?
C8 C7 C6 . . 116.1(5) ?
C15 C7 C6 . . 115.5(5) ?
C8 C7 H7 . . 101.9 ?
C15 C7 H7 . . 101.9 ?
C6 C7 H7 . . 101.9 ?
C7 C8 C9 . . 116.8(5) ?
C7 C8 H8A . . 108.1 ?
C9 C8 H8A . . 108.1 ?
C7 C8 H8B . . 108.1 ?
C9 C8 H8B . . 108.1 ?
H8A C8 H8B . . 107.3 ?
C8A C9 C17 . . 129.8(10) ?
C8 C9 C17 . . 101.0(5) ?
C8A C9 C16 . . 81.3(6) ?
C8 C9 C16 . . 117.2(5) ?
C17 C9 C16 . . 106.4(5) ?
C8A C9 C10 . . 112.2(7) ?
C8 C9 C10 . . 110.4(4) ?
C17 C9 C10 . . 110.8(4) ?
C16 C9 C10 . . 110.4(4) ?
C5 C10 C11 . . 118.3(4) ?
C5 C10 C9 . . 121.8(4) ?
C11 C10 C9 . . 119.9(4) ?
C2 C11 C10 . . 122.8(4) ?
C2 C11 H11A . . 118.6 ?
C10 C11 H11A . . 118.6 ?
C3 C12 H12A . . 109.5 ?
C3 C12 H12B . . 109.5 ?
H12A C12 H12B . . 109.5 ?
C3 C12 H12C . . 109.5 ?
H12A C12 H12C . . 109.5 ?
H12B C12 H12C . . 109.5 ?
C6 C13 H13A . . 109.5 ?
C6 C13 H13B . . 109.5 ?
H13A C13 H13B . . 109.5 ?
C6 C13 H13C . . 109.5 ?
H13A C13 H13C . . 109.5 ?
H13B C13 H13C . . 109.5 ?
C6 C14 H14A . . 109.5 ?
C6 C14 H14B . . 109.5 ?
H14A C14 H14B . . 109.5 ?
C6 C14 H14C . . 109.5 ?
H14A C14 H14C . . 109.5 ?
H14B C14 H14C . . 109.5 ?
C7 C15 H15A . . 109.5 ?
C7 C15 H15B . . 109.5 ?
H15A C15 H15B . . 109.5 ?
C7 C15 H15C . . 109.5 ?
H15A C15 H15C . . 109.5 ?
H15B C15 H15C . . 109.5 ?
C9 C16 H16A . . 109.5 ?
C9 C16 H16B . . 109.5 ?
H16A C16 H16B . . 109.5 ?
C9 C16 H16C . . 109.5 ?
H16A C16 H16C . . 109.5 ?
H16B C16 H16C . . 109.5 ?
C9 C17 H17A . . 109.5 ?
C9 C17 H17B . . 109.5 ?
H17A C17 H17B . . 109.5 ?
C9 C17 H17C . . 109.5 ?
H17A C17 H17C . . 109.5 ?
H17B C17 H17C . . 109.5 ?
O2 C18 C19 . . 113.2(4) ?
O2 C18 H18B . . 108.9 ?
C19 C18 H18B . . 108.9 ?
O2 C18 H18A . . 108.9 ?
C19 C18 H18A . . 108.9 ?
H18B C18 H18A . . 107.8 ?
C28 C19 C20 . . 118.5(4) ?
C28 C19 C18 . . 119.8(4) ?
C20 C19 C18 . . 121.7(4) ?
C21 C20 C19 . . 117.4(4) ?
C21 C20 C29 . . 120.7(4) ?
C19 C20 C29 . . 122.0(4) ?
C20 C21 C22 . . 124.8(4) ?
C20 C21 H21A . . 117.6 ?
C22 C21 H21A . . 117.6 ?
C27 C22 C21 . . 116.9(4) ?
C27 C22 C23 . . 124.0(4) ?
C21 C22 C23 . . 119.1(4) ?
C24 C23 C30 . . 109.4(5) ?
C24 C23 C31 . . 110.6(5) ?
C30 C23 C31 . . 108.1(4) ?
C24 C23 C22 . . 110.8(4) ?
C30 C23 C22 . . 108.7(4) ?
C31 C23 C22 . . 109.1(4) ?
C25 C24 C23 . . 120.2(6) ?
C25 C24 C32 . . 117.7(6) ?
C23 C24 C32 . . 118.0(5) ?
C25 C24 H24 . . 96.8 ?
C23 C24 H24 . . 96.8 ?
C32 C24 H24 . . 96.8 ?
C24 C25 C26 . . 118.4(5) ?
C24 C25 H25A . . 107.7 ?
C26 C25 H25A . . 107.7 ?
C24 C25 H25B . . 107.7 ?
C26 C25 H25B . . 107.7 ?
H25A C25 H25B . . 107.1 ?
C25A C26 C34 . . 123.5(7) ?
C25 C26 C34 . . 94.8(5) ?
C25A C26 C33 . . 91.4(7) ?
C25 C26 C33 . . 124.4(7) ?
C34 C26 C33 . . 107.5(5) ?
C25A C26 C27 . . 111.8(5) ?
C25 C26 C27 . . 109.6(5) ?
C34 C26 C27 . . 111.5(4) ?
C33 C26 C27 . . 108.1(4) ?
C28 C27 C22 . . 118.6(4) ?
C28 C27 C26 . . 119.8(4) ?
C22 C27 C26 . . 121.6(4) ?
C27 C28 C19 . . 123.7(4) ?
C27 C28 H28A . . 118.1 ?
C19 C28 H28A . . 118.1 ?
C20 C29 H29A . . 109.5 ?
C20 C29 H29B . . 109.5 ?
H29A C29 H29B . . 109.5 ?
C20 C29 H29C . . 109.5 ?
H29A C29 H29C . . 109.5 ?
H29B C29 H29C . . 109.5 ?
C23 C30 H30A . . 109.5 ?
C23 C30 H30B . . 109.5 ?
H30A C30 H30B . . 109.5 ?
C23 C30 H30C . . 109.5 ?
H30A C30 H30C . . 109.5 ?
H30B C30 H30C . . 109.5 ?
C23 C31 H31A . . 109.5 ?
C23 C31 H31B . . 109.5 ?
H31A C31 H31B . . 109.5 ?
C23 C31 H31C . . 109.5 ?
H31A C31 H31C . . 109.5 ?
H31B C31 H31C . . 109.5 ?
C24 C32 H32A . . 109.5 ?
C24 C32 H32B . . 109.5 ?
H32A C32 H32B . . 109.5 ?
C24 C32 H32C . . 109.5 ?
H32A C32 H32C . . 109.5 ?
H32B C32 H32C . . 109.5 ?
C26 C33 H33A . . 109.5 ?
C26 C33 H33B . . 109.5 ?
H33A C33 H33B . . 109.5 ?
C26 C33 H33C . . 109.5 ?
H33A C33 H33C . . 109.5 ?
H33B C33 H33C . . 109.5 ?
C26 C34 H34A . . 109.5 ?
C26 C34 H34B . . 109.5 ?
H34A C34 H34B . . 109.5 ?
C26 C34 H34C . . 109.5 ?
H34A C34 H34C . . 109.5 ?
H34B C34 H34C . . 109.5 ?
O3 C35 C36 . . 110.5(4) ?
O3 C35 H35B . . 109.5 ?
C36 C35 H35B . . 109.5 ?
O3 C35 H35A . . 109.5 ?
C36 C35 H35A . . 109.5 ?
H35B C35 H35A . . 108.1 ?
C45 C36 C37 . . 118.6(4) ?
C45 C36 C35 . . 122.4(4) ?
C37 C36 C35 . . 118.9(4) ?
C38 C37 C36 . . 118.2(4) ?
C38 C37 C46 . . 121.0(4) ?
C36 C37 C46 . . 120.8(4) ?
C37 C38 C39 . . 123.7(4) ?
C37 C38 H38A . . 118.2 ?
C39 C38 H38A . . 118.2 ?
C44 C39 C38 . . 118.1(4) ?
C44 C39 C40 . . 123.8(4) ?
C38 C39 C40 . . 118.0(4) ?
C41 C40 C47 . . 107.1(6) ?
C41 C40 C48 . . 110.7(6) ?
C47 C40 C48 . . 108.6(4) ?
C41 C40 C39 . . 111.9(4) ?
C47 C40 C39 . . 109.2(4) ?
C48 C40 C39 . . 109.3(4) ?
C42 C41 C49 . . 119.8(6) ?
C42 C41 C40 . . 116.3(6) ?
C49 C41 C40 . . 118.9(4) ?
C42 C41 H41 . . 97.4 ?
C49 C41 H41 . . 97.4 ?
C40 C41 H41 . . 97.4 ?
C41 C42 C43 . . 122.2(5) ?
C41 C42 H42A . . 106.8 ?
C43 C42 H42A . . 106.8 ?
C41 C42 H42B . . 106.8 ?
C43 C42 H42B . . 106.8 ?
H42A C42 H42B . . 106.6 ?
C42A C43 C50 . . 122.5(7) ?
C42 C43 C50 . . 97.0(6) ?
C42A C43 C51 . . 94.7(6) ?
C42 C43 C51 . . 122.3(6) ?
C50 C43 C51 . . 107.9(6) ?
C42A C43 C44 . . 111.1(5) ?
C42 C43 C44 . . 109.9(4) ?
C50 C43 C44 . . 110.1(4) ?
C51 C43 C44 . . 108.7(4) ?
C39 C44 C45 . . 118.1(4) ?
C39 C44 C43 . . 121.9(4) ?
C45 C44 C43 . . 119.9(4) ?
C36 C45 C44 . . 123.3(4) ?
C36 C45 H45A . . 118.4 ?
C44 C45 H45A . . 118.4 ?
C37 C46 H46A . . 109.5 ?
C37 C46 H46B . . 109.5 ?
H46A C46 H46B . . 109.5 ?
C37 C46 H46C . . 109.5 ?
H46A C46 H46C . . 109.5 ?
H46B C46 H46C . . 109.5 ?
C40 C47 H47A . . 109.5 ?
C40 C47 H47B . . 109.5 ?
H47A C47 H47B . . 109.5 ?
C40 C47 H47C . . 109.5 ?
H47A C47 H47C . . 109.5 ?
H47B C47 H47C . . 109.5 ?
C40 C48 H48A . . 109.5 ?
C40 C48 H48B . . 109.5 ?
H48A C48 H48B . . 109.5 ?
C40 C48 H48C . . 109.5 ?
H48A C48 H48C . . 109.5 ?
H48B C48 H48C . . 109.5 ?
C41 C49 H49A . . 109.5 ?
C41 C49 H49B . . 109.5 ?
H49A C49 H49B . . 109.5 ?
C41 C49 H49C . . 109.5 ?
H49A C49 H49C . . 109.5 ?
H49B C49 H49C . . 109.5 ?
C43 C50 H50A . . 109.5 ?
C43 C50 H50B . . 109.5 ?
H50A C50 H50B . . 109.5 ?
C43 C50 H50C . . 109.5 ?
H50A C50 H50C . . 109.5 ?
H50B C50 H50C . . 109.5 ?
C43 C51 H51A . . 109.5 ?
C43 C51 H51B . . 109.5 ?
H51A C51 H51B . . 109.5 ?
C43 C51 H51C . . 109.5 ?
H51A C51 H51C . . 109.5 ?
H51B C51 H51C . . 109.5 ?
O4 C52 C53 . . 113.8(4) ?
O4 C52 H52A . . 108.8 ?
C53 C52 H52A . . 108.8 ?
O4 C52 H52B . . 108.8 ?
C53 C52 H52B . . 108.8 ?
H52A C52 H52B . . 107.7 ?
C54 C53 C62 . . 118.1(4) ?
C54 C53 C52 . . 122.7(4) ?
C62 C53 C52 . . 119.2(4) ?
C55 C54 C53 . . 118.5(4) ?
C55 C54 C63 . . 119.8(4) ?
C53 C54 C63 . . 121.7(4) ?
C54 C55 C56 . . 123.9(4) ?
C54 C55 H55A . . 118.0 ?
C56 C55 H55A . . 118.0 ?
C61 C56 C55 . . 117.3(4) ?
C61 C56 C57 . . 123.2(4) ?
C55 C56 C57 . . 119.5(4) ?
C58 C57 C65 . . 109.5(6) ?
C58 C57 C56 . . 111.7(4) ?
C65 C57 C56 . . 109.7(4) ?
C58 C57 C64 . . 109.0(5) ?
C65 C57 C64 . . 107.7(4) ?
C56 C57 C64 . . 109.1(4) ?
C59 C58 C66 . . 120.4(6) ?
C59 C58 C57 . . 117.5(6) ?
C66 C58 C57 . . 118.8(5) ?
C59 C58 H58 . . 96.0 ?
C66 C58 H58 . . 96.0 ?
C57 C58 H58 . . 96.0 ?
C58 C59 C60 . . 119.4(5) ?
C58 C59 H59A . . 107.5 ?
C60 C59 H59A . . 107.5 ?
C58 C59 H59B . . 107.5 ?
C60 C59 H59B . . 107.5 ?
H59A C59 H59B . . 107.0 ?
C59 C60 C68 . . 123.4(6) ?
C59A C60 C68 . . 94.9(6) ?
C59 C60 C67 . . 93.9(6) ?
C59A C60 C67 . . 123.6(7) ?
C68 C60 C67 . . 107.2(5) ?
C59 C60 C61 . . 110.8(5) ?
C59A C60 C61 . . 110.7(5) ?
C68 C60 C61 . . 111.0(4) ?
C67 C60 C61 . . 108.4(4) ?
C62 C61 C56 . . 118.4(4) ?
C62 C61 C60 . . 119.0(4) ?
C56 C61 C60 . . 122.5(4) ?
C53 C62 C61 . . 123.7(4) ?
C53 C62 H62A . . 118.2 ?
C61 C62 H62A . . 118.2 ?
C54 C63 H63A . . 109.5 ?
C54 C63 H63B . . 109.5 ?
H63A C63 H63B . . 109.5 ?
C54 C63 H63C . . 109.5 ?
H63A C63 H63C . . 109.5 ?
H63B C63 H63C . . 109.5 ?
C57 C64 H64A . . 109.5 ?
C57 C64 H64B . . 109.5 ?
H64A C64 H64B . . 109.5 ?
C57 C64 H64C . . 109.5 ?
H64A C64 H64C . . 109.5 ?
H64B C64 H64C . . 109.5 ?
C57 C65 H65A . . 109.5 ?
C57 C65 H65B . . 109.5 ?
H65A C65 H65B . . 109.5 ?
C57 C65 H65C . . 109.5 ?
H65A C65 H65C . . 109.5 ?
H65B C65 H65C . . 109.5 ?
C58 C66 H66A . . 109.5 ?
C58 C66 H66B . . 109.5 ?
H66A C66 H66B . . 109.5 ?
C58 C66 H66C . . 109.5 ?
H66A C66 H66C . . 109.5 ?
H66B C66 H66C . . 109.5 ?
C60 C67 H67A . . 109.5 ?
C60 C67 H67B . . 109.5 ?
H67A C67 H67B . . 109.5 ?
C60 C67 H67C . . 109.5 ?
H67A C67 H67C . . 109.5 ?
H67B C67 H67C . . 109.5 ?
C60 C68 H68C . . 109.5 ?
C60 C68 H68B . . 109.5 ?
H68C C68 H68B . . 109.5 ?
C60 C68 H68A . . 109.5 ?
H68C C68 H68A . . 109.5 ?
H68B C68 H68A . . 109.5 ?
C1 O1 H1 . . 109.5 ?
C18 O2 H2 . . 109.5 ?
C35 O3 H3 . . 109.5 ?
C52 O4 H4 . . 109.5 ?

loop_
_geom_bond_atom_site_label_1
_geom_bond_atom_site_label_2
_geom_bond_site_symmetry_2
_geom_bond_distance
_geom_bond_publ_flag
C1 O1 . 1.428(5) ?
C1 C2 . 1.503(6) ?
C1 H1B . 0.9900 ?
C1 H1A . 0.9900 ?
C2 C11 . 1.397(6) ?
C2 C3 . 1.405(6) ?
C3 C4 . 1.376(6) ?
C3 C12 . 1.519(6) ?
C4 C5 . 1.405(6) ?
C4 H4A . 0.9500 ?
C5 C10 . 1.405(6) ?
C5 C6 . 1.548(6) ?
C6 C13 . 1.515(8) ?
C6 C14 . 1.535(6) ?
C6 C7 . 1.548(8) ?
C7 C8 . 1.491(5) ?
C7 C15 . 1.514(7) ?
C7 H7 . 1.0000 ?
C8 C9 . 1.492(5) ?
C8 H8A . 0.9900 ?
C8 H8B . 0.9900 ?
C8A C9 . 1.492(5) ?
C9 C17 . 1.530(7) ?
C9 C16 . 1.532(7) ?
C9 C10 . 1.535(6) ?
C10 C11 . 1.406(6) ?
C11 H11A . 0.9500 ?
C12 H12A . 0.9800 ?
C12 H12B . 0.9800 ?
C12 H12C . 0.9800 ?
C13 H13A . 0.9800 ?
C13 H13B . 0.9800 ?
C13 H13C . 0.9800 ?
C14 H14A . 0.9800 ?
C14 H14B . 0.9800 ?
C14 H14C . 0.9800 ?
C15 H15A . 0.9800 ?
C15 H15B . 0.9800 ?
C15 H15C . 0.9800 ?
C16 H16A . 0.9800 ?
C16 H16B . 0.9800 ?
C16 H16C . 0.9800 ?
C17 H17A . 0.9800 ?
C17 H17B . 0.9800 ?
C17 H17C . 0.9800 ?
C18 O2 . 1.432(5) ?
C18 C19 . 1.525(6) ?
C18 H18B . 0.9900 ?
C18 H18A . 0.9900 ?
C19 C28 . 1.395(6) ?
C19 C20 . 1.412(6) ?
C20 C21 . 1.385(6) ?
C20 C29 . 1.515(6) ?
C21 C22 . 1.413(6) ?
C21 H21A . 0.9500 ?
C22 C27 . 1.407(6) ?
C22 C23 . 1.550(6) ?
C23 C24 . 1.510(8) ?
C23 C30 . 1.526(6) ?
C23 C31 . 1.527(8) ?
C24 C25 . 1.470(5) ?
C24 C32 . 1.517(8) ?
C24 H24 . 1.0000 ?
C25 C26 . 1.471(5) ?
C25 H25A . 0.9900 ?
C25 H25B . 0.9900 ?
C25A C26 . 1.471(5) ?
C26 C34 . 1.503(8) ?
C26 C33 . 1.532(8) ?
C26 C27 . 1.543(7) ?
C27 C28 . 1.393(7) ?
C28 H28A . 0.9500 ?
C29 H29A . 0.9800 ?
C29 H29B . 0.9800 ?
C29 H29C . 0.9800 ?
C30 H30A . 0.9800 ?
C30 H30B . 0.9800 ?
C30 H30C . 0.9800 ?
C31 H31A . 0.9800 ?
C31 H31B . 0.9800 ?
C31 H31C . 0.9800 ?
C32 H32A . 0.9800 ?
C32 H32B . 0.9800 ?
C32 H32C . 0.9800 ?
C33 H33A . 0.9800 ?
C33 H33B . 0.9800 ?
C33 H33C . 0.9800 ?
C34 H34A . 0.9800 ?
C34 H34B . 0.9800 ?
C34 H34C . 0.9800 ?
C35 O3 . 1.442(5) ?
C35 C36 . 1.511(6) ?
C35 H35B . 0.9900 ?
C35 H35A . 0.9900 ?
C36 C45 . 1.394(6) ?
C36 C37 . 1.411(6) ?
C37 C38 . 1.386(6) ?
C37 C46 . 1.515(6) ?
C38 C39 . 1.410(6) ?
C38 H38A . 0.9500 ?
C39 C44 . 1.404(6) ?
C39 C40 . 1.536(6) ?
C40 C41 . 1.521(7) ?
C40 C47 . 1.528(7) ?
C40 C48 . 1.535(7) ?
C41 C42 . 1.451(5) ?
C41 C49 . 1.504(8) ?
C41 H41 . 1.0000 ?
C42 C43 . 1.452(5) ?
C42 H42A . 0.9900 ?
C42 H42B . 0.9900 ?
C42A C43 . 1.452(5) ?
C43 C50 . 1.523(8) ?
C43 C51 . 1.530(7) ?
C43 C44 . 1.550(6) ?
C44 C45 . 1.407(6) ?
C45 H45A . 0.9500 ?
C46 H46A . 0.9800 ?
C46 H46B . 0.9800 ?
C46 H46C . 0.9800 ?
C47 H47A . 0.9800 ?
C47 H47B . 0.9800 ?
C47 H47C . 0.9800 ?
C48 H48A . 0.9800 ?
C48 H48B . 0.9800 ?
C48 H48C . 0.9800 ?
C49 H49A . 0.9800 ?
C49 H49B . 0.9800 ?
C49 H49C . 0.9800 ?
C50 H50A . 0.9800 ?
C50 H50B . 0.9800 ?
C50 H50C . 0.9800 ?
C51 H51A . 0.9800 ?
C51 H51B . 0.9800 ?
C51 H51C . 0.9800 ?
C52 O4 . 1.431(5) ?
C52 C53 . 1.517(6) ?
C52 H52A . 0.9900 ?
C52 H52B . 0.9900 ?
C53 C54 . 1.400(6) ?
C53 C62 . 1.401(6) ?
C54 C55 . 1.394(7) ?
C54 C63 . 1.526(6) ?
C55 C56 . 1.414(7) ?
C55 H55A . 0.9500 ?
C56 C61 . 1.408(6) ?
C56 C57 . 1.543(6) ?
C57 C58 . 1.521(8) ?
C57 C65 . 1.525(7) ?
C57 C64 . 1.542(7) ?
C58 C59 . 1.470(5) ?
C58 C66 . 1.505(8) ?
C58 H58 . 1.0000 ?
C59 C60 . 1.471(5) ?
C59 H59A . 0.9900 ?
C59 H59B . 0.9900 ?
C59A C60 . 1.471(5) ?
C60 C68 . 1.510(8) ?
C60 C67 . 1.524(8) ?
C60 C61 . 1.541(6) ?
C61 C62 . 1.403(6) ?
C62 H62A . 0.9500 ?
C63 H63A . 0.9800 ?
C63 H63B . 0.9800 ?
C63 H63C . 0.9800 ?
C64 H64A . 0.9800 ?
C64 H64B . 0.9800 ?
C64 H64C . 0.9800 ?
C65 H65A . 0.9800 ?
C65 H65B . 0.9800 ?
C65 H65C . 0.9800 ?
C66 H66A . 0.9800 ?
C66 H66B . 0.9800 ?
C66 H66C . 0.9800 ?
C67 H67A . 0.9800 ?
C67 H67B . 0.9800 ?
C67 H67C . 0.9800 ?
C68 H68C . 0.9800 ?
C68 H68B . 0.9800 ?
C68 H68A . 0.9800 ?
O1 H1 . 0.8400 ?
O2 H2 . 0.8400 ?
O3 H3 . 0.8400 ?
O4 H4 . 0.8400 ?

loop_
_geom_hbond_atom_site_label_D
_geom_hbond_atom_site_label_H
_geom_hbond_atom_site_label_A
_geom_hbond_site_symmetry_A
_geom_hbond_distance_DH
_geom_hbond_distance_HA
_geom_hbond_distance_DA
_geom_hbond_angle_DHA
_geom_hbond_publ_flag
O1 H1 O4 1_555 0.84 1.93 2.753(5) 168 yes
O2 H2 O1 1_555 0.84 1.98 2.794(4) 162 yes
O3 H3 O2 1_555 0.84 1.92 2.75450 174 yes
O4 H4 O3 1_555 0.84 1.95 2.790(4) 173 yes
C29 H29A Cg14 1_556 0.98 2.83 3.632(4) 140 yes
C29 H29B Cg17 1_555 0.98 2.58 3.466(5) 151 yes
C63 H63A Cg10 1_555 0.98 2.69 3.471(5) 137 yes
C63 H63B Cg4 1_554 0.98 2.72 3.641(5) 157 yes
